data_7047402
loop_
_publ_author_name
'Moskwa, Marcin'
'Bator, Gra\.zyna'
'Rok, Magdalena'
'Medycki, Wojciech'
'Miniewicz, Andrzej'
'Jakubas, Ryszard'

_publ_section_title
;
 Investigations of organic-inorganic hybrids based on homopiperidinium
 cation with haloantimonates(iii) and halobismuthates(iii). Crystal
 structures, reversible phase transitions, semiconducting and molecular
 dynamic properties.
;
_journal_issue 38
_journal_name_full 'Dalton transactions (Cambridge, England : 2003)'
_journal_page_first 13507
_journal_page_last 13522
_journal_paper_doi 10.1039/c8dt03121e
_journal_volume 47
_journal_year 2018
_chemical_formula_moiety '2(C6 H14 N),  Sb Cl5'
_chemical_formula_sum 'C12 H28 Cl5 N2 Sb'
_chemical_formula_weight 499.36
_space_group_crystal_system orthorhombic
_space_group_IT_number 19
_space_group_name_Hall 'P 2ac 2ab'
_space_group_name_H-M_alt 'P 21 21 21'
_symmetry_space_group_name_Hall 'P 2ac 2ab'
_symmetry_space_group_name_H-M 'P 21 21 21'
_atom_sites_solution_hydrogens geom
_atom_sites_solution_primary direct
_atom_sites_solution_secondary difmap
_audit_creation_method SHELXL-2014/7
_audit_update_record
;
2018-07-30 deposited with the CCDC.
2018-09-03 downloaded from the CCDC.
;
_cell_angle_alpha 90
_cell_angle_beta 90
_cell_angle_gamma 90
_cell_formula_units_Z 4
_cell_length_a 7.576(3)
_cell_length_b 13.264(4)
_cell_length_c 20.195(4)
_cell_measurement_reflns_used 4345
_cell_measurement_temperature 280(2)
_cell_measurement_theta_max 28.4080
_cell_measurement_theta_min 3.0830
_cell_volume 2029.4(11)
_computing_cell_refinement
;
CrysAlisPro, Agilent Technologies,
Version 1.171.37.35 (release 13-08-2014 CrysAlis171 .NET)
(compiled Aug 13 2014,18:06:01)
;
_computing_data_collection
;
CrysAlisCCD, Agilent Technologies,
Version 1.171.37.35 (release 13-08-2014 CrysAlis171 .NET)
(compiled Aug 13 2014,18:06:01)
;
_computing_data_reduction
;
CrysAlisPro, Agilent Technologies,
Version 1.171.37.35 (release 13-08-2014 CrysAlis171 .NET)
(compiled Aug 13 2014,18:06:01)
;
_computing_molecular_graphics 'Diamond 4.0'
_computing_structure_refinement 'SHELXL-2014/7 (Sheldrick, 2014)'
_computing_structure_solution 'SHELXS-2014/7 (Sheldrick, 2014)'
_diffrn_ambient_temperature 280(2)
_diffrn_detector_area_resol_mean 8.3359
_diffrn_measured_fraction_theta_full 0.995
_diffrn_measured_fraction_theta_max 0.994
_diffrn_measurement_device_type 'Xcalibur, Sapphire2, large Be window'
_diffrn_measurement_method '\w scans'
_diffrn_radiation_type MoK\a
_diffrn_radiation_wavelength 0.71073
_diffrn_reflns_av_R_equivalents 0.0431
_diffrn_reflns_av_unetI/netI 0.0569
_diffrn_reflns_Laue_measured_fraction_full 0.995
_diffrn_reflns_Laue_measured_fraction_max 0.994
_diffrn_reflns_limit_h_max 8
_diffrn_reflns_limit_h_min -9
_diffrn_reflns_limit_k_max 11
_diffrn_reflns_limit_k_min -16
_diffrn_reflns_limit_l_max 24
_diffrn_reflns_limit_l_min -20
_diffrn_reflns_number 6640
_diffrn_reflns_point_group_measured_fraction_full 0.941
_diffrn_reflns_point_group_measured_fraction_max 0.941
_diffrn_reflns_theta_full 25.499
_diffrn_reflns_theta_max 25.499
_diffrn_reflns_theta_min 3.072
_diffrn_source 'Enhance (Mo) X-ray Source'
_exptl_absorpt_coefficient_mu 2.011
_exptl_absorpt_correction_T_max 0.849
_exptl_absorpt_correction_T_min 0.755
_exptl_absorpt_correction_type analytical
_exptl_absorpt_process_details
;
CrysAlisPro, Agilent Technologies,
Version 1.171.37.35 (release 13-08-2014 CrysAlis171 .NET)
(compiled Aug 13 2014,18:06:01)
Analytical numeric absorption correction using a multifaceted crystal
            model based on expressions derived by R.C. Clark & J.S. Reid.
(Clark, R. C. & Reid, J. S. (1995). Acta Cryst. A51, 887-897)
Empirical absorption correction using spherical harmonics,
 implemented in SCALE3 ABSPACK scaling algorithm.
;
_exptl_crystal_colour colorless
_exptl_crystal_density_diffrn 1.634
_exptl_crystal_density_method 'not measured'
_exptl_crystal_description block
_exptl_crystal_F_000 1000
_exptl_crystal_size_max 0.220
_exptl_crystal_size_mid 0.200
_exptl_crystal_size_min 0.130
_refine_diff_density_max 0.695
_refine_diff_density_min -0.840
_refine_diff_density_rms 0.117
_refine_ls_abs_structure_details
;
 Flack x determined using 1131 quotients [(I+)-(I-)]/[(I+)+(I-)]
 (Parsons, Flack and Wagner, Acta Cryst. B69 (2013) 249-259).
;
_refine_ls_abs_structure_Flack 0.03(5)
_refine_ls_extinction_method none
_refine_ls_goodness_of_fit_ref 1.103
_refine_ls_hydrogen_treatment constr
_refine_ls_matrix_type full
_refine_ls_number_parameters 191
_refine_ls_number_reflns 3557
_refine_ls_number_restraints 78
_refine_ls_restrained_S_all 1.096
_refine_ls_R_factor_all 0.0506
_refine_ls_R_factor_gt 0.0458
_refine_ls_shift/su_max 0.001
_refine_ls_shift/su_mean 0.000
_refine_ls_structure_factor_coef Fsqd
_refine_ls_weighting_details 'w=1/[\s^2^(Fo^2^)+(0.0625P)^2^+0.4348P] where P=(Fo^2^+2Fc^2^)/3'
_refine_ls_weighting_scheme calc
_refine_ls_wR_factor_gt 0.1154
_refine_ls_wR_factor_ref 0.1244
_reflns_Friedel_coverage 0.641
_reflns_Friedel_fraction_full 0.869
_reflns_Friedel_fraction_max 0.869
_reflns_number_gt 3258
_reflns_number_total 3557
_reflns_threshold_expression 'I > 2\s(I)'
_cod_data_source_file c8dt03121e2.cif
_cod_data_source_block HSC280K
_cod_depositor_comments 'Adding full bibliography for 7047402--7047408.cif.'
_cod_original_cell_volume 2029(4)
_cod_database_code 7047402
_shelx_shelxl_version_number 2014/7
_shelx_space_group_comment
;
The symmetry employed for this shelxl refinement is uniquely defined
by the following loop, which should always be used as a source of
symmetry information in preference to the above space-group names.
They are only intended as comments.
;
_shelx_estimated_absorpt_t_min 0.666
_shelx_estimated_absorpt_t_max 0.780

loop_
_space_group_symop_operation_xyz
'x, y, z'
'-x+1/2, -y, z+1/2'
'-x, y+1/2, -z+1/2'
'x+1/2, -y+1/2, -z'

loop_
_atom_site_label
_atom_site_type_symbol
_atom_site_fract_x
_atom_site_fract_y
_atom_site_fract_z
_atom_site_U_iso_or_equiv
_atom_site_adp_type
_atom_site_occupancy
_atom_site_site_symmetry_order
_atom_site_calc_flag
_atom_site_refinement_flags_posn
_atom_site_refinement_flags_adp
_atom_site_refinement_flags_occupancy
_atom_site_disorder_assembly
_atom_site_disorder_group
Sb Sb 0.43898(9) 0.39381(4) 0.55675(3) 0.0402(2) Uani 1 1 d . . . . .
Cl1 Cl 0.6197(4) 0.5031(2) 0.62176(14) 0.0588(7) Uani 1 1 d . . . . .
Cl2 Cl 0.4299(4) 0.27326(19) 0.65363(12) 0.0559(6) Uani 1 1 d . . . . .
Cl3 Cl 0.1570(4) 0.4783(2) 0.60370(15) 0.0643(7) Uani 1 1 d . . . . .
Cl4 Cl 0.7354(4) 0.3020(2) 0.51608(14) 0.0607(7) Uani 1 1 d . . . . .
Cl5 Cl 0.4784(4) 0.5416(2) 0.46016(13) 0.0573(7) Uani 1 1 d . . . . .
N1A N 0.9022(14) 0.5397(7) 0.4801(5) 0.062(2) Uani 1 1 d . U . . .
H1A1 H 0.7864 0.5344 0.4735 0.075 Uiso 1 1 calc R U . . .
H1A2 H 0.9264 0.5085 0.5181 0.075 Uiso 1 1 calc R U . . .
C2A C 0.9942(16) 0.4835(8) 0.4253(5) 0.061(3) Uani 1 1 d . U . . .
H2A1 H 1.1206 0.4929 0.4298 0.073 Uiso 1 1 calc R U . . .
H2A2 H 0.9697 0.4121 0.4298 0.073 Uiso 1 1 calc R U . . .
C3A C 0.938(2) 0.5174(11) 0.3584(6) 0.089(4) Uani 1 1 d . U . . .
H3A1 H 0.9618 0.4633 0.3273 0.107 Uiso 1 1 calc R U . . .
H3A2 H 0.8118 0.5282 0.3590 0.107 Uiso 1 1 calc R U . . .
C4A C 1.023(3) 0.6097(12) 0.3334(7) 0.106(5) Uani 1 1 d . U . . .
H4A1 H 1.1492 0.5970 0.3309 0.127 Uiso 1 1 calc R U . . .
H4A2 H 0.9821 0.6205 0.2884 0.127 Uiso 1 1 calc R U . . .
C5A C 0.998(3) 0.7033(12) 0.3697(9) 0.106(5) Uani 1 1 d . U . . .
H5A1 H 1.1154 0.7300 0.3775 0.127 Uiso 0.68(3) 1 calc R U P A 1
H5A2 H 0.9415 0.7494 0.3390 0.127 Uiso 0.68(3) 1 calc R U P A 1
H5A3 H 1.0678 0.7551 0.3480 0.127 Uiso 0.32(3) 1 calc R U P A 2
H5A4 H 0.8752 0.7227 0.3653 0.127 Uiso 0.32(3) 1 calc R U P A 2
C6A C 0.905(3) 0.7136(15) 0.4308(12) 0.083(6) Uani 0.68(3) 1 d . U P A 1
H6A1 H 0.7808 0.7053 0.4209 0.100 Uiso 0.68(3) 1 calc R U P A 1
H6A2 H 0.9209 0.7828 0.4452 0.100 Uiso 0.68(3) 1 calc R U P A 1
C61A C 1.039(5) 0.705(3) 0.436(2) 0.078(7) Uani 0.32(3) 1 d . U P A 2
H6A3 H 1.0366 0.7749 0.4487 0.094 Uiso 0.32(3) 1 calc R U P A 2
H6A4 H 1.1618 0.6837 0.4384 0.094 Uiso 0.32(3) 1 calc R U P A 2
C7A C 0.945(3) 0.6484(9) 0.4885(7) 0.086(4) Uani 1 1 d . U . . .
H7A1 H 0.8798 0.6737 0.5264 0.104 Uiso 0.68(3) 1 calc R U P A 1
H7A2 H 1.0696 0.6544 0.4986 0.104 Uiso 0.68(3) 1 calc R U P A 1
H7A3 H 0.8345 0.6834 0.4965 0.104 Uiso 0.32(3) 1 calc R U P A 2
H7A4 H 1.0146 0.6546 0.5286 0.104 Uiso 0.32(3) 1 calc R U P A 2
N1B N 0.950(2) 0.2753(8) 0.6567(5) 0.092(4) Uani 1 1 d . . . . .
H1B1 H 0.8883 0.3028 0.6238 0.111 Uiso 1 1 calc R U . . .
H1B2 H 1.0620 0.2930 0.6507 0.111 Uiso 1 1 calc R U . . .
C2B C 0.940(3) 0.1691(10) 0.6492(6) 0.088(4) Uani 1 1 d . . . . .
H2B1 H 1.0420 0.1481 0.6238 0.106 Uiso 1 1 calc R U . . .
H2B2 H 0.8367 0.1547 0.6223 0.106 Uiso 1 1 calc R U . . .
C3B C 0.930(2) 0.1037(8) 0.7082(8) 0.093(5) Uani 1 1 d . . . . .
H3B1 H 0.9408 0.0341 0.6941 0.112 Uiso 1 1 calc R U . . .
H3B2 H 0.8146 0.1116 0.7282 0.112 Uiso 1 1 calc R U . . .
C4B C 1.066(2) 0.1235(10) 0.7596(6) 0.092(5) Uani 1 1 d . . . . .
H4B1 H 1.1769 0.1392 0.7377 0.110 Uiso 1 1 calc R U . . .
H4B2 H 1.0840 0.0624 0.7851 0.110 Uiso 1 1 calc R U . . .
C5B C 1.022(3) 0.2083(12) 0.8066(7) 0.093(5) Uani 1 1 d . . . . .
H5B1 H 0.9087 0.1939 0.8271 0.112 Uiso 1 1 calc R U . . .
H5B2 H 1.1097 0.2099 0.8415 0.112 Uiso 1 1 calc R U . . .
C6B C 1.013(2) 0.3104(10) 0.7752(6) 0.073(4) Uani 1 1 d . . . . .
H6B1 H 0.9799 0.3587 0.8091 0.087 Uiso 1 1 calc R U . . .
H6B2 H 1.1306 0.3281 0.7603 0.087 Uiso 1 1 calc R U . . .
C7B C 0.890(2) 0.3228(9) 0.7185(7) 0.085(5) Uani 1 1 d . . . . .
H7B1 H 0.7766 0.2944 0.7306 0.102 Uiso 1 1 calc R U . . .
H7B2 H 0.8729 0.3942 0.7106 0.102 Uiso 1 1 calc R U . . .

loop_
_atom_site_aniso_label
_atom_site_aniso_U_11
_atom_site_aniso_U_22
_atom_site_aniso_U_33
_atom_site_aniso_U_23
_atom_site_aniso_U_13
_atom_site_aniso_U_12
Sb 0.0384(3) 0.0363(3) 0.0459(3) -0.0055(3) -0.0013(3) -0.0007(3)
Cl1 0.0633(17) 0.0466(13) 0.0666(16) -0.0083(12) -0.0211(13) -0.0091(13)
Cl2 0.0673(17) 0.0499(12) 0.0505(13) 0.0058(11) -0.0002(14) -0.0062(15)
Cl3 0.0553(17) 0.0655(17) 0.0721(17) -0.0036(15) 0.0074(14) 0.0169(15)
Cl4 0.0622(18) 0.0575(15) 0.0623(15) 0.0037(13) 0.0112(13) 0.0151(14)
Cl5 0.0530(16) 0.0592(14) 0.0597(14) 0.0062(12) -0.0055(12) 0.0026(13)
N1A 0.064(7) 0.059(5) 0.064(5) 0.002(4) -0.002(5) 0.000(5)
C2A 0.056(7) 0.046(5) 0.081(7) 0.003(5) 0.019(5) -0.002(5)
C3A 0.091(10) 0.103(9) 0.073(6) -0.014(7) -0.018(8) -0.017(10)
C4A 0.128(14) 0.101(9) 0.088(9) 0.031(7) 0.030(9) 0.019(11)
C5A 0.114(14) 0.083(7) 0.120(9) 0.028(8) -0.003(9) -0.014(9)
C6A 0.074(15) 0.054(8) 0.122(12) -0.004(8) -0.010(10) -0.010(10)
C61A 0.041(18) 0.059(15) 0.134(13) 0.013(12) -0.043(15) -0.005(14)
C7A 0.102(11) 0.069(6) 0.087(7) -0.021(6) -0.019(8) 0.008(8)
N1B 0.151(12) 0.064(6) 0.062(6) 0.010(5) -0.046(8) -0.035(8)
C2B 0.124(13) 0.067(8) 0.074(8) -0.004(7) -0.019(9) 0.020(10)
C3B 0.128(13) 0.031(5) 0.121(11) 0.002(7) -0.002(12) 0.000(10)
C4B 0.124(13) 0.081(9) 0.070(8) 0.034(7) 0.005(9) 0.047(11)
C5B 0.109(14) 0.105(11) 0.065(8) 0.013(8) 0.010(9) 0.006(11)
C6B 0.073(9) 0.074(8) 0.071(7) -0.022(7) -0.010(7) -0.006(7)
C7B 0.109(13) 0.042(6) 0.105(10) 0.002(7) -0.010(9) 0.013(7)

loop_
_atom_type_symbol
_atom_type_description
_atom_type_scat_dispersion_real
_atom_type_scat_dispersion_imag
_atom_type_scat_source
C C 0.0033 0.0016 'International Tables Vol C Tables 4.2.6.8 and 6.1.1.4'
H H 0.0000 0.0000 'International Tables Vol C Tables 4.2.6.8 and 6.1.1.4'
N N 0.0061 0.0033 'International Tables Vol C Tables 4.2.6.8 and 6.1.1.4'
Sb Sb -0.5866 1.5461 'International Tables Vol C Tables 4.2.6.8 and 6.1.1.4'
Cl Cl 0.1484 0.1585 'International Tables Vol C Tables 4.2.6.8 and 6.1.1.4'

loop_
_geom_angle_atom_site_label_1
_geom_angle_atom_site_label_2
_geom_angle_atom_site_label_3
_geom_angle
_geom_angle_site_symmetry_3
Cl1 Sb Cl2 88.51(10) .
Cl1 Sb Cl3 90.53(11) .
Cl2 Sb Cl3 88.16(10) .
Cl1 Sb Cl4 87.92(10) .
Cl2 Sb Cl4 88.44(10) .
Cl3 Sb Cl4 176.30(10) .
Cl1 Sb Cl5 84.05(9) .
Cl2 Sb Cl5 172.55(9) .
Cl3 Sb Cl5 92.32(9) .
Cl4 Sb Cl5 90.86(9) .
Cl1 Sb Cl4 166.75(9) 4_456
Cl2 Sb Cl4 80.63(8) 4_456
Cl3 Sb Cl4 96.66(10) 4_456
Cl4 Sb Cl4 84.23(4) 4_456
Cl5 Sb Cl4 106.68(8) 4_456
C7A N1A C2A 117.5(11) .
C7A N1A H1A1 107.9 .
C2A N1A H1A1 107.9 .
C7A N1A H1A2 107.9 .
C2A N1A H1A2 107.9 .
H1A1 N1A H1A2 107.2 .
C3A C2A N1A 112.8(11) .
C3A C2A H2A1 109.0 .
N1A C2A H2A1 109.0 .
C3A C2A H2A2 109.0 .
N1A C2A H2A2 109.0 .
H2A1 C2A H2A2 107.8 .
C4A C3A C2A 116.1(13) .
C4A C3A H3A1 108.3 .
C2A C3A H3A1 108.3 .
C4A C3A H3A2 108.3 .
C2A C3A H3A2 108.3 .
H3A1 C3A H3A2 107.4 .
C5A C4A C3A 118.7(14) .
C5A C4A H4A1 107.6 .
C3A C4A H4A1 107.6 .
C5A C4A H4A2 107.6 .
C3A C4A H4A2 107.6 .
H4A1 C4A H4A2 107.1 .
C61A C5A C4A 118(2) .
C6A C5A C4A 125.6(16) .
C6A C5A H5A1 105.9 .
C4A C5A H5A1 105.9 .
C6A C5A H5A2 105.9 .
C4A C5A H5A2 105.9 .
H5A1 C5A H5A2 106.2 .
C61A C5A H5A3 107.8 .
C4A C5A H5A3 107.8 .
C61A C5A H5A4 107.8 .
C4A C5A H5A4 107.8 .
H5A3 C5A H5A4 107.1 .
C5A C6A C7A 121.7(19) .
C5A C6A H6A1 106.9 .
C7A C6A H6A1 106.9 .
C5A C6A H6A2 106.9 .
C7A C6A H6A2 106.9 .
H6A1 C6A H6A2 106.7 .
C5A C61A C7A 126(3) .
C5A C61A H6A3 105.9 .
C7A C61A H6A3 105.9 .
C5A C61A H6A4 105.9 .
C7A C61A H6A4 105.9 .
H6A3 C61A H6A4 106.2 .
C6A C7A N1A 115.6(12) .
C61A C7A N1A 121(2) .
C6A C7A H7A1 108.4 .
N1A C7A H7A1 108.4 .
C6A C7A H7A2 108.4 .
N1A C7A H7A2 108.4 .
H7A1 C7A H7A2 107.4 .
C61A C7A H7A3 107.2 .
N1A C7A H7A3 107.2 .
C61A C7A H7A4 107.2 .
N1A C7A H7A4 107.2 .
H7A3 C7A H7A4 106.8 .
C2B N1B C7B 120.0(11) .
C2B N1B H1B1 107.3 .
C7B N1B H1B1 107.3 .
C2B N1B H1B2 107.3 .
C7B N1B H1B2 107.3 .
H1B1 N1B H1B2 106.9 .
N1B C2B C3B 120.0(11) .
N1B C2B H2B1 107.3 .
C3B C2B H2B1 107.3 .
N1B C2B H2B2 107.3 .
C3B C2B H2B2 107.3 .
H2B1 C2B H2B2 106.9 .
C2B C3B C4B 115.2(13) .
C2B C3B H3B1 108.5 .
C4B C3B H3B1 108.5 .
C2B C3B H3B2 108.5 .
C4B C3B H3B2 108.5 .
H3B1 C3B H3B2 107.5 .
C3B C4B C5B 114.5(14) .
C3B C4B H4B1 108.6 .
C5B C4B H4B1 108.6 .
C3B C4B H4B2 108.6 .
C5B C4B H4B2 108.6 .
H4B1 C4B H4B2 107.6 .
C6B C5B C4B 114.7(11) .
C6B C5B H5B1 108.6 .
C4B C5B H5B1 108.6 .
C6B C5B H5B2 108.6 .
C4B C5B H5B2 108.6 .
H5B1 C5B H5B2 107.6 .
C7B C6B C5B 117.1(12) .
C7B C6B H6B1 108.0 .
C5B C6B H6B1 108.0 .
C7B C6B H6B2 108.0 .
C5B C6B H6B2 108.0 .
H6B1 C6B H6B2 107.3 .
N1B C7B C6B 114.5(13) .
N1B C7B H7B1 108.6 .
C6B C7B H7B1 108.6 .
N1B C7B H7B2 108.6 .
C6B C7B H7B2 108.6 .
H7B1 C7B H7B2 107.6 .

loop_
_geom_bond_atom_site_label_1
_geom_bond_atom_site_label_2
_geom_bond_distance
_geom_bond_site_symmetry_2
Sb Cl1 2.387(3) .
Sb Cl2 2.528(2) .
Sb Cl3 2.592(3) .
Sb Cl4 2.683(3) .
Sb Cl5 2.781(3) .
Sb Cl4 3.360(3) 4_456
N1A C7A 1.488(15) .
N1A C2A 1.505(14) .
N1A H1A1 0.8900 .
N1A H1A2 0.8900 .
C2A C3A 1.486(16) .
C2A H2A1 0.9700 .
C2A H2A2 0.9700 .
C3A C4A 1.47(2) .
C3A H3A1 0.9700 .
C3A H3A2 0.9700 .
C4A C5A 1.45(2) .
C4A H4A1 0.9700 .
C4A H4A2 0.9700 .
C5A C61A 1.37(5) .
C5A C6A 1.43(3) .
C5A H5A1 0.9700 .
C5A H5A2 0.9700 .
C5A H5A3 0.9700 .
C5A H5A4 0.9700 .
C6A C7A 1.48(3) .
C6A H6A1 0.9700 .
C6A H6A2 0.9700 .
C61A C7A 1.49(5) .
C61A H6A3 0.9700 .
C61A H6A4 0.9700 .
C7A H7A1 0.9700 .
C7A H7A2 0.9700 .
C7A H7A3 0.9700 .
C7A H7A4 0.9700 .
N1B C2B 1.420(15) .
N1B C7B 1.469(18) .
N1B H1B1 0.8900 .
N1B H1B2 0.8900 .
C2B C3B 1.476(18) .
C2B H2B1 0.9700 .
C2B H2B2 0.9700 .
C3B C4B 1.49(2) .
C3B H3B1 0.9700 .
C3B H3B2 0.9700 .
C4B C5B 1.511(18) .
C4B H4B1 0.9700 .
C4B H4B2 0.9700 .
C5B C6B 1.497(18) .
C5B H5B1 0.9700 .
C5B H5B2 0.9700 .
C6B C7B 1.485(18) .
C6B H6B1 0.9700 .
C6B H6B2 0.9700 .
C7B H7B1 0.9700 .
C7B H7B2 0.9700 .

loop_
_geom_hbond_atom_site_label_D
_geom_hbond_atom_site_label_H
_geom_hbond_atom_site_label_A
_geom_hbond_distance_DH
_geom_hbond_distance_HA
_geom_hbond_distance_DA
_geom_hbond_angle_DHA
_geom_hbond_site_symmetry_A
N1A H1A1 Cl5 0.89 2.35 3.236(11) 172.9 .
N1A H1A2 Cl3 0.89 2.49 3.259(10) 144.8 1_655
N1A H1A1 Cl5 0.89 2.35 3.236(11) 172.9 .
C2A H2A2 Cl4 0.97 2.88 3.606(11) 132.0 .
C2A H2A1 Cl5 0.97 2.85 3.814(13) 170.8 1_655
N1B H1B1 Cl4 0.89 2.46 3.291(10) 154.7 .
N1B H1B2 Cl2 0.89 2.80 3.637(17) 157.4 1_655
N1B H1B2 Cl3 0.89 2.73 3.295(11) 122.4 1_655
C2B H2B1 Cl5 0.97 3.07 3.573(13) 113.6 4_556
C7B H7B2 Cl1 0.97 3.00 3.706(13) 130.9 .

loop_
_geom_torsion_atom_site_label_1
_geom_torsion_atom_site_label_2
_geom_torsion_atom_site_label_3
_geom_torsion_atom_site_label_4
_geom_torsion
C7A N1A C2A C3A -67.9(15)
N1A C2A C3A C4A 81.2(16)
C2A C3A C4A C5A -62(2)
C3A C4A C5A C61A 54(3)
C3A C4A C5A C6A 4(3)
C4A C5A C6A C7A 51(3)
C4A C5A C61A C7A -67(5)
C5A C6A C7A N1A -66(3)
C5A C61A C7A N1A 48(4)
C2A N1A C7A C6A 60(2)
C2A N1A C7A C61A 14(3)
C7B N1B C2B C3B -21(3)
N1B C2B C3B C4B -50(2)
C2B C3B C4B C5B 83.3(17)
C3B C4B C5B C6B -66(2)
C4B C5B C6B C7B 56(2)
C2B N1B C7B C6B 75(2)
C5B C6B C7B N1B -73.5(17)
